data_2220027
loop_
_publ_author_name
'Yang, Shu-Ping'
'Wang, Da-Qi'
'Han, Li-Jun'
'Liu, Yu-Fen'

_publ_section_title
;
 4-Methyl-2-oxo-2,3-dihydro-1-benzopyran-7-yl benzenesulfonate
;
_journal_coeditor_code XU2456
_journal_issue 11
_journal_name_full 'Acta Crystallographica Section E'
_journal_page_first o2088
_journal_paper_doi 10.1107/S1600536808032005
_journal_volume 64
_journal_year 2008
_chemical_formula_iupac 'C16 H12 O5 S'
_chemical_formula_moiety 'C16 H12 O5 S'
_chemical_formula_sum 'C16 H12 O5 S'
_chemical_formula_weight 316.32
_chemical_melting_point 493
_chemical_name_common
;
4-Methyl-7-phenylsulfonyloxy-2<i>H</i>-1-benzopyran-2-one
;
_chemical_name_systematic
;
4-Methyl-2-oxo-2,3-dihydro-1-benzopyran-7-yl benzenesulfonate
;
_space_group_IT_number 60
_symmetry_cell_setting orthorhombic
_symmetry_space_group_name_Hall '-P 2n 2ab'
_symmetry_space_group_name_H-M 'P b c n'
_atom_sites_solution_hydrogens geom
_atom_sites_solution_primary direct
_atom_sites_solution_secondary difmap
_audit_creation_method SHELXL97
_cell_angle_alpha 90.00
_cell_angle_beta 90.00
_cell_angle_gamma 90.00
_cell_formula_units_Z 8
_cell_length_a 23.319(3)
_cell_length_b 9.0865(12)
_cell_length_c 13.7280(17)
_cell_measurement_reflns_used 1900
_cell_measurement_temperature 298(2)
_cell_measurement_theta_max 22.801
_cell_measurement_theta_min 2.406
_cell_volume 2908.8(6)
_computing_cell_refinement 'SAINT (Siemens, 1996)'
_computing_data_collection 'SMART (Siemens, 1996)'
_computing_data_reduction 'SAINT (Siemens, 1996)'
_computing_molecular_graphics 'SHELXTL (Sheldrick, 2008)'
_computing_publication_material 'SHELXTL (Sheldrick, 2008)'
_computing_structure_refinement 'SHELXTL (Sheldrick, 2008)'
_computing_structure_solution 'SHELXTL (Sheldrick, 2008)'
_diffrn_ambient_temperature 298(2)
_diffrn_measured_fraction_theta_full 0.997
_diffrn_measured_fraction_theta_max 0.997
_diffrn_measurement_device_type 'Siemens SMART CCD area-detector'
_diffrn_measurement_method '\f and \w'
_diffrn_radiation_monochromator graphite
_diffrn_radiation_source 'fine-focus sealed tube'
_diffrn_radiation_type MoK\a
_diffrn_radiation_wavelength 0.71073
_diffrn_reflns_av_R_equivalents 0.0765
_diffrn_reflns_av_sigmaI/netI 0.0599
_diffrn_reflns_limit_h_max 25
_diffrn_reflns_limit_h_min -27
_diffrn_reflns_limit_k_max 10
_diffrn_reflns_limit_k_min -6
_diffrn_reflns_limit_l_max 15
_diffrn_reflns_limit_l_min -16
_diffrn_reflns_number 11238
_diffrn_reflns_theta_full 25.01
_diffrn_reflns_theta_max 25.01
_diffrn_reflns_theta_min 1.75
_diffrn_standards_number 0
_exptl_absorpt_coefficient_mu 0.244
_exptl_absorpt_correction_T_max 0.9461
_exptl_absorpt_correction_T_min 0.8920
_exptl_absorpt_correction_type multi-scan
_exptl_absorpt_process_details '(SADABS; Sheldrick, 1996)'
_exptl_crystal_colour colourless
_exptl_crystal_density_diffrn 1.445
_exptl_crystal_density_method 'not measured'
_exptl_crystal_description block
_exptl_crystal_F_000 1312
_exptl_crystal_size_max 0.48
_exptl_crystal_size_mid 0.35
_exptl_crystal_size_min 0.23
_refine_diff_density_max 0.206
_refine_diff_density_min -0.273
_refine_ls_extinction_method none
_refine_ls_goodness_of_fit_ref 1.086
_refine_ls_hydrogen_treatment constr
_refine_ls_matrix_type full
_refine_ls_number_parameters 200
_refine_ls_number_reflns 2557
_refine_ls_number_restraints 0
_refine_ls_restrained_S_all 1.086
_refine_ls_R_factor_all 0.1157
_refine_ls_R_factor_gt 0.0486
_refine_ls_shift/su_max 0.000
_refine_ls_shift/su_mean 0.000
_refine_ls_structure_factor_coef Fsqd
_refine_ls_weighting_details 'calc w = 1/[\s^2^(Fo^2^)+(0.0635P)^2^+1.4P] where P=(Fo^2^+2Fc^2^)/3'
_refine_ls_weighting_scheme calc
_refine_ls_wR_factor_gt 0.1145
_refine_ls_wR_factor_ref 0.1639
_reflns_number_gt 1340
_reflns_number_total 2557
_reflns_threshold_expression I>2\s(I)
_cod_data_source_file xu2456.cif
_cod_data_source_block I
_cod_database_code 2220027
_cod_database_fobs_code 2220027

loop_
_symmetry_equiv_pos_as_xyz
'x, y, z'
'-x+1/2, -y+1/2, z+1/2'
'-x, y, -z+1/2'
'x+1/2, -y+1/2, -z'
'-x, -y, -z'
'x-1/2, y-1/2, -z-1/2'
'x, -y, z-1/2'
'-x-1/2, y-1/2, z'

loop_
_atom_site_type_symbol
_atom_site_label
_atom_site_fract_x
_atom_site_fract_y
_atom_site_fract_z
_atom_site_U_iso_or_equiv
_atom_site_adp_type
_atom_site_calc_flag
_atom_site_refinement_flags
_atom_site_occupancy
O O1 0.06623(10) 0.5712(3) 0.1179(2) 0.0475(7) Uani d . 1
O O2 0.01987(13) 0.7814(3) 0.1253(2) 0.0753(10) Uani d . 1
O O3 0.17597(10) 0.1409(3) 0.1092(2) 0.0554(8) Uani d . 1
O O4 0.25437(12) 0.0001(4) 0.0562(3) 0.0813(11) Uani d . 1
O O5 0.15694(13) -0.0921(3) 0.0244(2) 0.0686(9) Uani d . 1
S S1 0.19688(4) 0.02586(12) 0.02911(9) 0.0554(4) Uani d . 1
C C1 0.01573(17) 0.6497(5) 0.1241(3) 0.0511(11) Uani d . 1
C C2 -0.03663(17) 0.5658(5) 0.1266(3) 0.0518(11) Uani d . 1
H H2 -0.0712 0.6168 0.1297 0.062 Uiso calc R 1
C C3 -0.03837(15) 0.4190(4) 0.1249(3) 0.0443(10) Uani d . 1
C C4 0.01530(14) 0.3395(4) 0.1195(3) 0.0402(9) Uani d . 1
C C5 0.06587(16) 0.4202(4) 0.1156(3) 0.0397(9) Uani d . 1
C C6 0.11874(15) 0.3532(4) 0.1088(3) 0.0430(10) Uani d . 1
H H6 0.1521 0.4088 0.1047 0.052 Uiso calc R 1
C C7 0.12071(15) 0.2032(4) 0.1081(3) 0.0431(10) Uani d . 1
C C8 0.07195(17) 0.1177(4) 0.1123(3) 0.0529(11) Uani d . 1
H H8 0.0743 0.0155 0.1116 0.063 Uiso calc R 1
C C9 0.01984(17) 0.1871(4) 0.1176(3) 0.0514(11) Uani d . 1
H H9 -0.0134 0.1306 0.1199 0.062 Uiso calc R 1
C C10 -0.09430(15) 0.3386(5) 0.1251(3) 0.0669(13) Uani d . 1
H H10A -0.1251 0.4079 0.1317 0.100 Uiso calc R 1
H H10B -0.0951 0.2708 0.1787 0.100 Uiso calc R 1
H H10C -0.0985 0.2855 0.0651 0.100 Uiso calc R 1
C C11 0.19416(16) 0.1231(4) -0.0797(3) 0.0444(10) Uani d . 1
C C12 0.24038(18) 0.2080(5) -0.1072(4) 0.0699(14) Uani d . 1
H H12 0.2721 0.2163 -0.0665 0.084 Uiso calc R 1
C C13 0.2393(3) 0.2794(6) -0.1940(5) 0.0937(18) Uani d . 1
H H13 0.2705 0.3363 -0.2131 0.112 Uiso calc R 1
C C14 0.1923(3) 0.2683(6) -0.2538(4) 0.0906(18) Uani d . 1
H H14 0.1919 0.3175 -0.3132 0.109 Uiso calc R 1
C C15 0.1467(2) 0.1859(6) -0.2267(4) 0.0723(14) Uani d . 1
H H15 0.1149 0.1795 -0.2675 0.087 Uiso calc R 1
C C16 0.14680(18) 0.1116(5) -0.1394(3) 0.0583(12) Uani d . 1
H H16 0.1155 0.0547 -0.1209 0.070 Uiso calc R 1

loop_
_atom_site_aniso_label
_atom_site_aniso_U_11
_atom_site_aniso_U_22
_atom_site_aniso_U_33
_atom_site_aniso_U_12
_atom_site_aniso_U_13
_atom_site_aniso_U_23
O1 0.0504(16) 0.0403(16) 0.0519(19) -0.0075(12) -0.0003(14) -0.0038(13)
O2 0.089(2) 0.0449(19) 0.093(3) 0.0008(16) -0.0127(19) -0.0033(18)
O3 0.0567(16) 0.0623(18) 0.0473(19) 0.0100(14) -0.0067(14) -0.0124(15)
O4 0.0632(18) 0.099(3) 0.082(2) 0.0411(17) -0.0239(17) -0.0130(19)
O5 0.084(2) 0.0457(17) 0.076(2) -0.0071(15) 0.0033(18) -0.0047(16)
S1 0.0583(7) 0.0514(6) 0.0566(8) 0.0129(5) -0.0072(6) -0.0057(6)
C1 0.063(3) 0.050(3) 0.041(3) -0.003(2) -0.005(2) -0.003(2)
C2 0.050(2) 0.067(3) 0.039(3) 0.007(2) -0.003(2) -0.007(2)
C3 0.045(2) 0.056(3) 0.032(2) -0.0075(19) 0.0005(18) -0.008(2)
C4 0.045(2) 0.045(2) 0.030(2) -0.0130(18) 0.0001(18) -0.0077(18)
C5 0.050(2) 0.037(2) 0.031(2) -0.0074(18) -0.0024(19) -0.0035(17)
C6 0.045(2) 0.045(2) 0.039(2) -0.0116(18) 0.0002(18) -0.0040(19)
C7 0.050(2) 0.045(2) 0.034(2) 0.0005(19) 0.0018(19) -0.0047(19)
C8 0.065(3) 0.037(2) 0.057(3) -0.007(2) 0.003(2) -0.003(2)
C9 0.053(3) 0.044(2) 0.057(3) -0.018(2) 0.003(2) -0.006(2)
C10 0.047(2) 0.083(3) 0.071(4) -0.016(2) 0.003(2) -0.011(3)
C11 0.043(2) 0.043(2) 0.047(3) 0.0069(19) -0.001(2) -0.009(2)
C12 0.061(3) 0.083(3) 0.066(4) -0.014(3) 0.003(3) -0.018(3)
C13 0.113(5) 0.099(4) 0.069(4) -0.029(4) 0.031(4) -0.004(4)
C14 0.146(6) 0.071(4) 0.055(4) 0.016(4) 0.016(4) 0.002(3)
C15 0.090(4) 0.073(3) 0.055(4) 0.022(3) -0.015(3) -0.007(3)
C16 0.054(3) 0.058(3) 0.063(3) 0.003(2) -0.004(2) -0.005(2)

loop_
_atom_type_symbol
_atom_type_description
_atom_type_scat_dispersion_real
_atom_type_scat_dispersion_imag
_atom_type_scat_source
C C 0.0033 0.0016 'International Tables Vol C Tables 4.2.6.8 and 6.1.1.4'
H H 0.0000 0.0000 'International Tables Vol C Tables 4.2.6.8 and 6.1.1.4'
S S 0.1246 0.1234 'International Tables Vol C Tables 4.2.6.8 and 6.1.1.4'
O O 0.0106 0.0060 'International Tables Vol C Tables 4.2.6.8 and 6.1.1.4'

loop_
_geom_angle_atom_site_label_1
_geom_angle_atom_site_label_2
_geom_angle_atom_site_label_3
_geom_angle
C5 O1 C1 120.9(3)
C7 O3 S1 122.4(2)
O4 S1 O5 120.6(2)
O4 S1 O3 102.59(17)
O5 S1 O3 109.02(17)
O4 S1 C11 110.2(2)
O5 S1 C11 108.70(19)
O3 S1 C11 104.37(16)
O2 C1 O1 116.6(4)
O2 C1 C2 126.5(4)
O1 C1 C2 116.9(3)
C3 C2 C1 123.7(4)
C3 C2 H2 118.2
C1 C2 H2 118.2
C2 C3 C4 118.3(3)
C2 C3 C10 121.0(4)
C4 C3 C10 120.7(4)
C9 C4 C5 117.4(3)
C9 C4 C3 124.4(3)
C5 C4 C3 118.2(3)
O1 C5 C6 115.9(3)
O1 C5 C4 122.1(3)
C6 C5 C4 121.9(3)
C7 C6 C5 118.2(3)
C7 C6 H6 120.9
C5 C6 H6 120.9
C6 C7 C8 122.4(3)
C6 C7 O3 115.6(3)
C8 C7 O3 121.9(3)
C9 C8 C7 118.3(4)
C9 C8 H8 120.8
C7 C8 H8 120.8
C8 C9 C4 121.8(3)
C8 C9 H9 119.1
C4 C9 H9 119.1
C3 C10 H10A 109.5
C3 C10 H10B 109.5
H10A C10 H10B 109.5
C3 C10 H10C 109.5
H10A C10 H10C 109.5
H10B C10 H10C 109.5
C12 C11 C16 120.4(4)
C12 C11 S1 119.5(3)
C16 C11 S1 120.1(3)
C13 C12 C11 119.5(5)
C13 C12 H12 120.2
C11 C12 H12 120.2
C12 C13 C14 120.4(5)
C12 C13 H13 119.8
C14 C13 H13 119.8
C15 C14 C13 120.3(5)
C15 C14 H14 119.9
C13 C14 H14 119.9
C14 C15 C16 120.5(5)
C14 C15 H15 119.7
C16 C15 H15 119.7
C15 C16 C11 118.9(4)
C15 C16 H16 120.6
C11 C16 H16 120.6

loop_
_geom_bond_atom_site_label_1
_geom_bond_atom_site_label_2
_geom_bond_distance
O1 C5 1.373(4)
O1 C1 1.379(4)
O2 C1 1.201(4)
O3 C7 1.407(4)
O3 S1 1.594(3)
O4 S1 1.411(3)
O5 S1 1.421(3)
S1 C11 1.736(4)
C1 C2 1.440(5)
C2 C3 1.334(5)
C2 H2 0.9300
C3 C4 1.447(5)
C3 C10 1.495(5)
C4 C9 1.389(5)
C4 C5 1.390(4)
C5 C6 1.378(5)
C6 C7 1.364(5)
C6 H6 0.9300
C7 C8 1.378(5)
C8 C9 1.371(5)
C8 H8 0.9300
C9 H9 0.9300
C10 H10A 0.9600
C10 H10B 0.9600
C10 H10C 0.9600
C11 C12 1.378(5)
C11 C16 1.379(5)
C12 C13 1.358(7)
C12 H12 0.9300
C13 C14 1.372(7)
C13 H13 0.9300
C14 C15 1.354(7)
C14 H14 0.9300
C15 C16 1.376(6)
C15 H15 0.9300
C16 H16 0.9300

loop_
_geom_hbond_atom_site_label_D
_geom_hbond_atom_site_label_H
_geom_hbond_atom_site_label_A
_geom_hbond_site_symmetry_A
_geom_hbond_distance_DH
_geom_hbond_distance_HA
_geom_hbond_distance_DA
_geom_hbond_angle_DHA
C6 H6 O4 8_665 0.93 2.43 3.325(4) 162.7
C8 H8 O2 1_545 0.93 2.48 3.293(5) 145.4

loop_
_geom_torsion_atom_site_label_1
_geom_torsion_atom_site_label_2
_geom_torsion_atom_site_label_3
_geom_torsion_atom_site_label_4
_geom_torsion
C7 O3 S1 O4 177.3(3)
C7 O3 S1 O5 -53.7(3)
C7 O3 S1 C11 62.3(3)
C5 O1 C1 O2 -179.7(4)
C5 O1 C1 C2 -0.8(5)
O2 C1 C2 C3 179.8(4)
O1 C1 C2 C3 1.1(6)
C1 C2 C3 C4 -0.4(6)
C1 C2 C3 C10 -178.4(4)
C2 C3 C4 C9 179.7(4)
C10 C3 C4 C9 -2.2(6)
C2 C3 C4 C5 -0.6(5)
C10 C3 C4 C5 177.5(4)
C1 O1 C5 C6 179.6(3)
C1 O1 C5 C4 -0.1(5)
C9 C4 C5 O1 -179.5(3)
C3 C4 C5 O1 0.8(5)
C9 C4 C5 C6 0.8(6)
C3 C4 C5 C6 -178.9(3)
O1 C5 C6 C7 178.8(3)
C4 C5 C6 C7 -1.5(6)
C5 C6 C7 C8 1.1(6)
C5 C6 C7 O3 -174.9(3)
S1 O3 C7 C6 -125.2(3)
S1 O3 C7 C8 58.8(5)
C6 C7 C8 C9 -0.1(6)
O3 C7 C8 C9 175.6(4)
C7 C8 C9 C4 -0.6(6)
C5 C4 C9 C8 0.2(6)
C3 C4 C9 C8 179.9(4)
O4 S1 C11 C12 -23.7(4)
O5 S1 C11 C12 -157.9(3)
O3 S1 C11 C12 85.8(3)
O4 S1 C11 C16 154.3(3)
O5 S1 C11 C16 20.0(4)
O3 S1 C11 C16 -96.2(3)
C16 C11 C12 C13 -0.6(6)
S1 C11 C12 C13 177.4(4)
C11 C12 C13 C14 0.5(8)
C12 C13 C14 C15 0.0(8)
C13 C14 C15 C16 -0.4(8)
C14 C15 C16 C11 0.3(7)
C12 C11 C16 C15 0.2(6)
S1 C11 C16 C15 -177.8(3)

loop_
_cod_related_entry_id
_cod_related_entry_database
_cod_related_entry_code
1 ChemSpider 1416843
